data_1520433
loop_
_publ_author_name
'Coles, Susanne L.'
'Threlfall, Terry L.'
'Hursthouse, Michael B.'

_publ_section_title
;
 N-(4-acetylphenyl)acetamide
;
_journal_name_full 'Crystal Structure Report Archive'
_journal_page_first 1399
_journal_year 2009
_chemical_formula_sum 'C10 H11 N O2'
_chemical_formula_weight 177.20
_chemical_name_systematic
;
 N-(4-acetylphenyl)acetamide
;
_space_group_IT_number 19
_symmetry_cell_setting orthorhombic
_symmetry_space_group_name_Hall 'P 2ac 2ab'
_symmetry_space_group_name_H-M 'P 21 21 21'
_atom_sites_solution_hydrogens geom
_atom_sites_solution_primary direct
_atom_sites_solution_secondary difmap
_cell_angle_alpha 90.00
_cell_angle_beta 90.00
_cell_angle_gamma 90.00
_cell_formula_units_Z 4
_cell_length_a 7.5138(5)
_cell_length_b 9.3146(7)
_cell_length_c 12.8999(11)
_cell_measurement_reflns_used 18819
_cell_measurement_temperature 120(2)
_cell_measurement_theta_max 27.48
_cell_measurement_theta_min 2.91
_cell_volume 902.84(12)
_computing_cell_refinement 'DENZO (Otwinowski & Minor, 1997) & COLLECT (Hooft, R.W.W., 1998)'
_computing_data_collection 'COLLECT (Hooft, R.W.W., 1998)'
_computing_data_reduction 'DENZO (Otwinowski & Minor, 1997) & COLLECT (Hooft, R.W.W., 1998)'
_computing_structure_refinement 'SHELXL-97 (Sheldrick, 1997)'
_computing_structure_solution 'SHELXS-97 (Sheldrick, 1997)'
_diffrn_ambient_temperature 120(2)
_diffrn_measured_fraction_theta_full 0.984
_diffrn_measured_fraction_theta_max 0.984
_diffrn_measurement_device_type 'Bruker-Nonius APEX II CCD camera on \k-goniostat'
_diffrn_measurement_method '\f & \w scans'
_diffrn_radiation_monochromator '10cm confocal mirrors'
_diffrn_radiation_source 'Bruker-Nonius FR591 rotating anode'
_diffrn_radiation_type MoK\a
_diffrn_radiation_wavelength 0.71073
_diffrn_reflns_av_R_equivalents 0.0638
_diffrn_reflns_av_sigmaI/netI 0.0684
_diffrn_reflns_limit_h_max 9
_diffrn_reflns_limit_h_min -9
_diffrn_reflns_limit_k_max 12
_diffrn_reflns_limit_k_min -11
_diffrn_reflns_limit_l_max 16
_diffrn_reflns_limit_l_min -16
_diffrn_reflns_number 7434
_diffrn_reflns_theta_full 27.49
_diffrn_reflns_theta_max 27.49
_diffrn_reflns_theta_min 3.48
_exptl_absorpt_coefficient_mu 0.091
_exptl_absorpt_correction_T_max 0.9927
_exptl_absorpt_correction_T_min 0.9837
_exptl_absorpt_correction_type multi-scan
_exptl_absorpt_process_details 'SADABS 2007/2 (Sheldrick, G.M., 2007)'
_exptl_crystal_colour colourless
_exptl_crystal_density_diffrn 1.304
_exptl_crystal_density_method 'not measured'
_exptl_crystal_description 'cut lath'
_exptl_crystal_F_000 376
_exptl_crystal_size_max 0.18
_exptl_crystal_size_mid 0.12
_exptl_crystal_size_min 0.08
_refine_diff_density_max 0.135
_refine_diff_density_min -0.151
_refine_diff_density_rms 0.036
_refine_ls_abs_structure_details 'Flack H D (1983), Acta Cryst. A39, 876-881'
_refine_ls_abs_structure_Flack 3(5)
_refine_ls_extinction_coef 0.064(16)
_refine_ls_extinction_expression Fc^*^=kFc[1+0.001xFc^2^\l^3^/sin(2\q)]^-1/4^
_refine_ls_extinction_method SHELXL
_refine_ls_goodness_of_fit_ref 1.162
_refine_ls_hydrogen_treatment constr
_refine_ls_matrix_type full
_refine_ls_number_parameters 218
_refine_ls_number_reflns 1993
_refine_ls_number_restraints 97
_refine_ls_restrained_S_all 1.172
_refine_ls_R_factor_all 0.1192
_refine_ls_R_factor_gt 0.0785
_refine_ls_shift/su_max 0.001
_refine_ls_shift/su_mean 0.000
_refine_ls_structure_factor_coef Fsqd
_refine_ls_weighting_details 'calc w=1/[\s^2^(Fo^2^)+(0.0131P)^2^+0.4627P] where P=(Fo^2^+2Fc^2^)/3'
_refine_ls_weighting_scheme calc
_refine_ls_wR_factor_gt 0.1377
_refine_ls_wR_factor_ref 0.1537
_reflns_number_gt 1414
_reflns_number_total 1993
_reflns_threshold_expression >2sigma(I)
_cod_data_source_file eCrystal-1399.cif
_cod_data_source_block 2008lsh167
_cod_depositor_comments
;
Citation :
Coles (nee Huth), Susanne L. and Threlfall, Terry L. and 
Hursthouse, Michael B. (2009) 
University of Southampton, Crystal Structure Report Archive. 
(doi:10.5258/ecrystals/1399)

More at:
http://ecrystals.chem.soton.ac.uk/1399/

The following automatic conversions were performed:

'_symmetry_cell_setting' value 'Orthorhombic' changed to
'orthorhombic' according to the built-in table from CIF Core
dictionary named 'cif_core.dic' version 2.4.1 from 2010-06-29.

Automatic conversion script
Id: cif_fix_values 3392 2015-05-12 13:50:21Z andrius 
;
_cod_database_code 1520433

loop_
_symmetry_equiv_pos_as_xyz
'x, y, z'
'-x+1/2, -y, z+1/2'
'-x, y+1/2, -z+1/2'
'x+1/2, -y+1/2, -z'

loop_
_atom_site_label
_atom_site_type_symbol
_atom_site_fract_x
_atom_site_fract_y
_atom_site_fract_z
_atom_site_U_iso_or_equiv
_atom_site_adp_type
_atom_site_occupancy
_atom_site_symmetry_multiplicity
_atom_site_calc_flag
_atom_site_refinement_flags
_atom_site_disorder_assembly
_atom_site_disorder_group
C1A C 0.0587(6) 0.5751(5) -0.0809(2) 0.0342(15) Uani 0.570(6) 1 d PGDU A 1
C2A C 0.1532(9) 0.6901(5) -0.0398(3) 0.0337(16) Uani 0.570(6) 1 d PGDU A 1
H2A H 0.2094 0.7570 -0.0847 0.040 Uiso 0.570(6) 1 calc PR A 1
C3A C 0.1656(9) 0.7070(5) 0.0670(3) 0.0317(15) Uani 0.570(6) 1 d PGDU A 1
H3A H 0.2302 0.7856 0.0951 0.038 Uiso 0.570(6) 1 calc PR A 1
C4A C 0.0834(7) 0.6091(4) 0.1327(2) 0.0358(15) Uani 0.570(6) 1 d PGDU A 1
C5A C -0.0112(6) 0.4942(4) 0.0916(3) 0.0392(14) Uani 0.570(6) 1 d PGDU A 1
H5A H -0.0674 0.4272 0.1365 0.047 Uiso 0.570(6) 1 calc PR A 1
C6A C -0.0235(5) 0.4772(4) -0.0152(3) 0.0250(13) Uani 0.570(6) 1 d PGDU A 1
H6A H -0.0882 0.3986 -0.0433 0.030 Uiso 0.570(6) 1 calc PR A 1
C7A C 0.0657(17) 0.6491(11) -0.2686(5) 0.042(3) Uani 0.570(6) 1 d PDU A 1
C8A C 0.0174(11) 0.5893(7) -0.3730(5) 0.0460(17) Uani 0.570(6) 1 d PDU A 1
H8A1 H -0.0851 0.6418 -0.4008 0.069 Uiso 0.570(6) 1 calc PR A 1
H8A2 H -0.0129 0.4875 -0.3661 0.069 Uiso 0.570(6) 1 calc PR A 1
H8A3 H 0.1187 0.5998 -0.4203 0.069 Uiso 0.570(6) 1 calc PR A 1
C9A C 0.086(2) 0.6367(14) 0.2436(6) 0.060(3) Uani 0.570(6) 1 d PDU A 1
C10A C -0.0015(15) 0.5404(10) 0.3214(4) 0.059(2) Uani 0.570(6) 1 d PDU A 1
H10A H 0.0478 0.4434 0.3153 0.088 Uiso 0.570(6) 1 calc PR A 1
H10B H -0.1300 0.5375 0.3083 0.088 Uiso 0.570(6) 1 calc PR A 1
H10C H 0.0205 0.5773 0.3913 0.088 Uiso 0.570(6) 1 calc PR A 1
N1A N 0.0334(7) 0.5501(5) -0.1879(3) 0.0387(13) Uani 0.570(6) 1 d PDU A 1
H1A H -0.0063 0.4647 -0.2059 0.046 Uiso 0.570(6) 1 calc PR A 1
O1A O 0.1174(8) 0.7713(5) -0.2578(4) 0.0497(14) Uani 0.570(6) 1 d PDU A 1
O2A O 0.1958(9) 0.7263(6) 0.2779(4) 0.0548(17) Uani 0.570(6) 1 d PDU A 1
C1B C 0.0552(12) 0.5725(9) 0.0775(7) 0.079(3) Uani 0.430(6) 1 d PGDU A 2
C6B C -0.0241(11) 0.4749(7) 0.0104(8) 0.092(4) Uani 0.430(6) 1 d PGDU A 2
H6B H -0.0883 0.3953 0.0373 0.110 Uiso 0.430(6) 1 calc PR A 2
C5B C -0.0095(10) 0.4936(7) -0.0962(8) 0.076(3) Uani 0.430(6) 1 d PGDU A 2
H5B H -0.0637 0.4268 -0.1421 0.091 Uiso 0.430(6) 1 calc PR A 2
C4B C 0.0845(12) 0.6099(8) -0.1356(7) 0.080(3) Uani 0.430(6) 1 d PGDU A 2
C3B C 0.1638(15) 0.7076(9) -0.0685(9) 0.087(4) Uani 0.430(6) 1 d PGDU A 2
H3B H 0.2280 0.7871 -0.0955 0.105 Uiso 0.430(6) 1 calc PR A 2
C2B C 0.1492(14) 0.6889(9) 0.0380(8) 0.083(4) Uani 0.430(6) 1 d PGDU A 2
H2B H 0.2034 0.7556 0.0839 0.100 Uiso 0.430(6) 1 calc PR A 2
C7B C 0.084(2) 0.6363(15) 0.2703(12) 0.078(4) Uani 0.430(6) 1 d PDU A 2
C8B C 0.012(2) 0.5832(14) 0.3730(12) 0.096(4) Uani 0.430(6) 1 d PDU A 2
H8B1 H 0.0962 0.6068 0.4284 0.144 Uiso 0.430(6) 1 calc PR A 2
H8B2 H -0.0047 0.4790 0.3699 0.144 Uiso 0.430(6) 1 calc PR A 2
H8B3 H -0.1028 0.6296 0.3872 0.144 Uiso 0.430(6) 1 calc PR A 2
C9B C 0.092(3) 0.6289(18) -0.2457(12) 0.087(4) Uani 0.430(6) 1 d PDU A 2
C10B C 0.0052(15) 0.5392(11) -0.3259(12) 0.094(4) Uani 0.430(6) 1 d PDU A 2
H10D H 0.0581 0.5601 -0.3937 0.141 Uiso 0.430(6) 1 calc PR A 2
H10E H -0.1225 0.5607 -0.3279 0.141 Uiso 0.430(6) 1 calc PR A 2
H10F H 0.0226 0.4376 -0.3093 0.141 Uiso 0.430(6) 1 calc PR A 2
N1B N 0.0329(11) 0.5513(8) 0.1837(8) 0.083(3) Uani 0.430(6) 1 d PDU A 2
H1B H -0.0225 0.4712 0.2000 0.100 Uiso 0.430(6) 1 calc PR A 2
O1B O 0.1201(15) 0.7663(8) 0.2629(11) 0.110(4) Uani 0.430(6) 1 d PDU A 2
O2B O 0.1970(12) 0.7286(8) -0.2711(9) 0.092(3) Uani 0.430(6) 1 d PDU A 2

loop_
_atom_site_aniso_label
_atom_site_aniso_U_11
_atom_site_aniso_U_22
_atom_site_aniso_U_33
_atom_site_aniso_U_23
_atom_site_aniso_U_13
_atom_site_aniso_U_12
C1A 0.036(4) 0.021(3) 0.046(3) 0.003(2) 0.002(3) 0.001(3)
C2A 0.031(4) 0.021(3) 0.049(3) 0.001(3) 0.006(3) -0.002(3)
C3A 0.020(3) 0.025(4) 0.049(3) 0.004(3) -0.005(3) -0.002(3)
C4A 0.040(4) 0.028(3) 0.040(3) -0.003(2) 0.004(3) 0.002(3)
C5A 0.025(3) 0.029(3) 0.064(3) 0.008(2) 0.007(3) -0.007(2)
C6A 0.019(3) 0.012(2) 0.044(3) -0.0018(19) 0.003(2) -0.0032(19)
C7A 0.055(6) 0.028(4) 0.043(3) 0.013(3) -0.007(3) 0.009(4)
C8A 0.054(4) 0.036(3) 0.049(3) 0.001(3) 0.003(3) 0.008(3)
C9A 0.092(8) 0.048(6) 0.042(4) -0.008(3) 0.010(4) 0.006(5)
C10A 0.056(5) 0.080(6) 0.040(3) 0.005(3) 0.003(4) -0.005(5)
N1A 0.038(3) 0.027(3) 0.052(3) -0.001(2) -0.006(2) -0.004(2)
O1A 0.053(3) 0.030(3) 0.066(3) -0.001(2) -0.011(3) 0.005(3)
O2A 0.063(4) 0.046(4) 0.056(3) -0.006(3) -0.009(3) -0.001(3)
C1B 0.023(5) 0.036(5) 0.178(8) 0.001(6) 0.010(6) 0.013(4)
C6B 0.070(8) 0.059(7) 0.146(7) 0.014(6) -0.006(7) -0.007(6)
C5B 0.032(5) 0.034(5) 0.161(9) 0.030(5) 0.002(6) 0.012(4)
C4B 0.019(5) 0.030(5) 0.190(9) 0.017(7) 0.001(7) 0.003(4)
C3B 0.037(7) 0.031(5) 0.194(11) 0.010(7) 0.010(8) 0.003(5)
C2B 0.037(7) 0.027(5) 0.186(11) -0.020(8) 0.015(11) -0.002(5)
C7B 0.035(7) 0.031(6) 0.168(9) 0.029(7) -0.046(8) -0.018(5)
C8B 0.045(7) 0.045(6) 0.198(11) 0.015(8) 0.026(10) -0.004(5)
C9B 0.040(7) 0.028(6) 0.192(10) 0.027(8) -0.008(10) 0.011(5)
C10B 0.033(5) 0.043(6) 0.205(13) 0.028(7) -0.019(8) -0.008(5)
N1B 0.040(5) 0.025(4) 0.185(7) 0.000(5) 0.013(6) 0.009(4)
O1B 0.067(6) 0.025(4) 0.237(12) -0.002(5) 0.043(7) -0.011(5)
O2B 0.052(5) 0.027(4) 0.197(9) -0.003(5) 0.017(6) -0.012(4)

loop_
_atom_type_symbol
_atom_type_description
_atom_type_scat_dispersion_real
_atom_type_scat_dispersion_imag
_atom_type_scat_source
C C 0.0033 0.0016 'International Tables Vol C Tables 4.2.6.8 and 6.1.1.4'
H H 0.0000 0.0000 'International Tables Vol C Tables 4.2.6.8 and 6.1.1.4'
N N 0.0061 0.0033 'International Tables Vol C Tables 4.2.6.8 and 6.1.1.4'
O O 0.0106 0.0060 'International Tables Vol C Tables 4.2.6.8 and 6.1.1.4'

loop_
_geom_angle_atom_site_label_1
_geom_angle_atom_site_label_2
_geom_angle_atom_site_label_3
_geom_angle
_geom_angle_site_symmetry_1
_geom_angle_site_symmetry_3
C2A C1A C6A 120.0 . .
C2A C1A N1A 124.7(3) . .
C6A C1A N1A 115.3(3) . .
C3A C2A C1A 120.0 . .
C3A C2A H2A 120.0 . .
C1A C2A H2A 120.0 . .
C2A C3A C4A 120.0 . .
C2A C3A H3A 120.0 . .
C4A C3A H3A 120.0 . .
C3A C4A C5A 120.0 . .
C3A C4A C9A 118.6(6) . .
C5A C4A C9A 121.2(6) . .
C6A C5A C4A 120.0 . .
C6A C5A H5A 120.0 . .
C4A C5A H5A 120.0 . .
C5A C6A C1A 120.0 . .
C5A C6A H6A 120.0 . .
C1A C6A H6A 120.0 . .
O1A C7A N1A 125.7(7) . .
O1A C7A C8A 122.0(7) . .
N1A C7A C8A 112.2(7) . .
O2A C9A C4A 118.2(9) . .
O2A C9A C10A 116.8(8) . .
C4A C9A C10A 123.2(9) . .
C7A N1A C1A 126.1(5) . .
C7A N1A H1A 116.9 . .
C1A N1A H1A 116.9 . .
C6B C1B C2B 120.0 . .
C6B C1B N1B 117.9(7) . .
C2B C1B N1B 122.1(7) . .
C1B C6B C5B 120.0 . .
C1B C6B H6B 120.0 . .
C5B C6B H6B 120.0 . .
C6B C5B C4B 120.0 . .
C6B C5B H5B 120.0 . .
C4B C5B H5B 120.0 . .
C3B C4B C5B 120.0 . .
C3B C4B C9B 121.4(8) . .
C5B C4B C9B 118.6(8) . .
C4B C3B C2B 120.0 . .
C4B C3B H3B 120.0 . .
C2B C3B H3B 120.0 . .
C3B C2B C1B 120.0 . .
C3B C2B H2B 120.0 . .
C1B C2B H2B 120.0 . .
O1B C7B N1B 122.7(14) . .
O1B C7B C8B 117.6(13) . .
N1B C7B C8B 114.2(10) . .
C7B C8B H8B1 109.5 . .
C7B C8B H8B2 109.5 . .
H8B1 C8B H8B2 109.5 . .
C7B C8B H8B3 109.5 . .
H8B1 C8B H8B3 109.5 . .
H8B2 C8B H8B3 109.5 . .
O2B C9B C4B 111.9(13) . .
O2B C9B C10B 120.6(13) . .
C4B C9B C10B 127.4(13) . .
C9B C10B H10D 109.5 . .
C9B C10B H10E 109.5 . .
H10D C10B H10E 109.5 . .
C9B C10B H10F 109.5 . .
H10D C10B H10F 109.5 . .
H10E C10B H10F 109.5 . .
C1B N1B C7B 131.4(9) . .
C1B N1B H1B 114.3 . .
C7B N1B H1B 114.3 . .

loop_
_geom_bond_atom_site_label_1
_geom_bond_atom_site_label_2
_geom_bond_distance
_geom_bond_site_symmetry_2
C1A C2A 1.3900 .
C1A C6A 1.3900 .
C1A N1A 1.412(5) .
C2A C3A 1.3900 .
C2A H2A 0.9500 .
C3A C4A 1.3900 .
C3A H3A 0.9500 .
C4A C5A 1.3900 .
C4A C9A 1.453(8) .
C5A C6A 1.3900 .
C5A H5A 0.9500 .
C6A H6A 0.9500 .
C7A O1A 1.211(10) .
C7A N1A 1.412(9) .
C7A C8A 1.502(9) .
C8A H8A1 0.9800 .
C8A H8A2 0.9800 .
C8A H8A3 0.9800 .
C9A O2A 1.255(13) .
C9A C10A 1.497(12) .
C10A H10A 0.9800 .
C10A H10B 0.9800 .
C10A H10C 0.9800 .
N1A H1A 0.8800 .
C1B C6B 1.3900 .
C1B C2B 1.3900 .
C1B N1B 1.395(10) .
C6B C5B 1.3900 .
C6B H6B 0.9500 .
C5B C4B 1.3900 .
C5B H5B 0.9500 .
C4B C3B 1.3900 .
C4B C9B 1.431(15) .
C3B C2B 1.3900 .
C3B H3B 0.9500 .
C2B H2B 0.9500 .
C7B O1B 1.245(14) .
C7B N1B 1.421(14) .
C7B C8B 1.514(15) .
C8B H8B1 0.9800 .
C8B H8B2 0.9800 .
C8B H8B3 0.9800 .
C9B O2B 1.262(15) .
C9B C10B 1.481(16) .
C10B H10D 0.9800 .
C10B H10E 0.9800 .
C10B H10F 0.9800 .
N1B H1B 0.8800 .

loop_
_geom_hbond_atom_site_label_D
_geom_hbond_atom_site_label_H
_geom_hbond_atom_site_label_A
_geom_hbond_distance_DH
_geom_hbond_distance_HA
_geom_hbond_distance_DA
_geom_hbond_angle_DHA
_geom_hbond_site_symmetry_A
N1A H1A O1A 0.88 2.04 2.919(7) 175.3 3_544
N1B H1B O1B 0.88 2.10 2.974(12) 172.1 3_545
